data_7055877
loop_
_publ_author_name
'Maurya, Mannar R.'
'Rana, Lata'
'Avecilla, Fernando'

_publ_section_title
;
 Molybdenum complexes with a \m-O{MoO2}2 core: their synthesis, crystal
 structure and application as catalysts for the oxidation of bicyclic
 alcohols using N-based additives
;
_journal_issue 2
_journal_name_full 'New J. Chem.'
_journal_page_first 724
_journal_paper_doi 10.1039/C6NJ03162E
_journal_volume 41
_journal_year 2017
_chemical_formula_moiety 'C36 H56 Mo2 N4 O9, 3(C3 H7 N O)'
_chemical_formula_sum 'C45 H77 Mo2 N7 O12'
_chemical_formula_weight 1100.01
_space_group_crystal_system triclinic
_space_group_IT_number 2
_space_group_name_Hall '-P 1'
_space_group_name_H-M_alt 'P -1'
_symmetry_cell_setting triclinic
_symmetry_space_group_name_Hall '-P 1'
_symmetry_space_group_name_H-M 'P -1'
_atom_sites_solution_hydrogens mixed
_audit_creation_date 2016-11-17
_audit_creation_method
;
 Olex2 1.2
 (compiled 2016.11.07 svn.r3352 for OlexSys, GUI svn.r5261)
;
_audit_update_record
;
2016-11-17 deposited with the CCDC.
2016-11-29 downloaded from the CCDC.
;
_cell_angle_alpha 79.12(2)
_cell_angle_beta 74.44(2)
_cell_angle_gamma 77.50(2)
_cell_formula_units_Z 2
_cell_length_a 10.510(5)
_cell_length_b 15.733(7)
_cell_length_c 18.670(8)
_cell_measurement_reflns_used 39012
_cell_measurement_temperature 296(2)
_cell_measurement_theta_max 56.293
_cell_measurement_theta_min 4.476
_cell_volume 2875(2)
_computing_molecular_graphics
;
 OLEX2: a complete structure solution, refinement and analysis program.
 Dolomanov et al., J. Appl. Cryst. (2009). 42, 339-341
;
_computing_publication_material
;
 OLEX2: a complete structure solution, refinement and analysis program.
 Dolomanov et al., J. Appl. Cryst. (2009). 42, 339-341
;
_computing_structure_refinement 'XL (Sheldrick, 2008)'
_computing_structure_solution 'SHELXS-97 (Sheldrick, 1990)'
_diffrn_ambient_temperature 296
_diffrn_detector_area_resol_mean 8
_diffrn_measured_fraction_theta_full 0.955
_diffrn_measured_fraction_theta_max 0.935
_diffrn_measurement_device_type 'Bruker SMART APEX CCD area detector'
_diffrn_measurement_method '\w and \f scans'
_diffrn_radiation_monochromator graphite
_diffrn_radiation_type 'MO K\a'
_diffrn_radiation_wavelength 0.71073
_diffrn_reflns_av_R_equivalents 0.0322
_diffrn_reflns_av_unetI/netI 0.0397
_diffrn_reflns_Laue_measured_fraction_full 0.955
_diffrn_reflns_Laue_measured_fraction_max 0.935
_diffrn_reflns_limit_h_max 11
_diffrn_reflns_limit_h_min -13
_diffrn_reflns_limit_k_max 21
_diffrn_reflns_limit_k_min -18
_diffrn_reflns_limit_l_max 24
_diffrn_reflns_limit_l_min -24
_diffrn_reflns_number 37100
_diffrn_reflns_point_group_measured_fraction_full 0.955
_diffrn_reflns_point_group_measured_fraction_max 0.935
_diffrn_reflns_theta_full 25.000
_diffrn_reflns_theta_max 28.456
_diffrn_reflns_theta_min 1.339
_diffrn_source 'sealed tube'
_diffrn_source_current 30.0
_diffrn_source_power 1.5
_diffrn_source_voltage 50.0
_exptl_absorpt_coefficient_mu 0.493
_exptl_absorpt_correction_T_max 0.9521
_exptl_absorpt_correction_T_min 0.8654
_exptl_absorpt_correction_type multi-scan
_exptl_absorpt_process_details SADABS
_exptl_crystal_colour 'clear light yellow'
_exptl_crystal_colour_lustre clear
_exptl_crystal_colour_modifier light
_exptl_crystal_colour_primary yellow
_exptl_crystal_density_diffrn 1.271
_exptl_crystal_density_method 'not measured'
_exptl_crystal_description block
_exptl_crystal_F_000 1152
_exptl_crystal_size_max 0.3
_exptl_crystal_size_mid 0.2
_exptl_crystal_size_min 0.1
_refine_diff_density_max 1.669
_refine_diff_density_min -1.753
_refine_diff_density_rms 0.184
_refine_ls_extinction_method none
_refine_ls_goodness_of_fit_ref 1.067
_refine_ls_hydrogen_treatment constr
_refine_ls_matrix_type full
_refine_ls_number_parameters 617
_refine_ls_number_reflns 13556
_refine_ls_number_restraints 0
_refine_ls_restrained_S_all 1.067
_refine_ls_R_factor_all 0.0929
_refine_ls_R_factor_gt 0.0584
_refine_ls_shift/su_max 0.001
_refine_ls_shift/su_mean 0.000
_refine_ls_structure_factor_coef Fsqd
_refine_ls_weighting_details
;
w=1/[\s^2^(Fo^2^)+(0.1633P)^2^+5.7082P] where P=(Fo^2^+2Fc^2^)/3
;
_refine_ls_weighting_scheme calc
_refine_ls_wR_factor_gt 0.1758
_refine_ls_wR_factor_ref 0.2634
_reflns_Friedel_coverage 0.000
_reflns_number_gt 9719
_reflns_number_total 13556
_reflns_threshold_expression 'I > 2\s(I)'
_cod_data_source_file c6nj03162e2.cif
_cod_data_source_block compound1a
_cod_depositor_comments
;
The following automatic conversions were performed:

'_symmetry_cell_setting' value 'Triclinic' changed to 'triclinic'
according to
/usr/data/users/saulius/crontab/automatic-downloads/rss-feeds/RSC/lib/dictionaries/cif_core.dic
dictionary named 'cif_core.dic' version 2.4.2 from 2011-04-26.

Automatic conversion script
Id: cif_fix_values 4268 2015-11-12 08:31:59Z antanas 

 Adding full bibliography for 7055877--7055878.cif.
;
_cod_original_sg_symbol_Hall 'P 1'
_cod_original_sg_symbol_H-M 'P 1'
_cod_database_code 7055877
_shelx_shelxl_version_number 2014/7
_shelx_estimated_absorpt_t_max 0.952
_shelx_estimated_absorpt_t_min 0.866
_shelx_space_group_comment
;
 The symmetry employed for this shelxl refinement is uniquely defined
 by the following loop, which should always be used as a source of
 symmetry information in preference to the above space-group names.
 They are only intended as comments.
;
_reflns_friedel_fraction
;
 is defined as the number of unique
 Friedel pairs measured divided by the number that would be
 possible theoretically, ignoring centric projections and
 systematic absences.
;
_olex2_refinement_description
;
 1. Fixed Uiso
 At 1.2 times of:
 All C(H) groups
 At 1.5 times of:
 All C(H,H,H) groups
 2.a Riding coordinates:
 C1D(H1D), C4D(H4D), C10D(H10D), C13D(H13D)
 2.b Aromatic/amide H refined with riding coordinates:
 C3(H3), C5(H5), C7D(H7D), C15(H15), C16(H16), C18(H18), C20(H20)
 2.c Idealised Me refined as rotating group:
 C2D(H2DA,H2DB,H2DC), C3D(H3DA,H3DB,H3DC), C5D(H5DA,H5DB,H5DC), C6D(H6DA,H6DB,
 H6DC), C8(H8A,H8B,H8C), C8D(H8DA,H8DB,H8DC), C9(H9A,H9B,H9C), C9D(H9DA,H9DB,
 H9DC), C10(H10A,H10B,H10C), C11D(H11A,H11B,H11C), C12(H12A,H12B,H12C),
 C12D(H12D,H12E,H12F), C13(H13A,H13B,H13C), C14(H14A,H14B,H14C),
 C14D(H14D,H14E,
 H14F), C15D(H15A,H15B,H15C), C24(H24A,H24B,H24C), C25(H25A,H25B,H25C),
 C26(H26A,H26B,H26C), C28(H28A,H28B,H28C), C29(H29A,H29B,H29C), C30(H30A,H30B,
 H30C)
;
_olex2_submission_special_instructions 'No special instructions were received'

loop_
_space_group_symop_operation_xyz
'x, y, z'
'-x, -y, -z'

loop_
_atom_site_label
_atom_site_type_symbol
_atom_site_fract_x
_atom_site_fract_y
_atom_site_fract_z
_atom_site_U_iso_or_equiv
_atom_site_adp_type
_atom_site_occupancy
_atom_site_site_symmetry_order
_atom_site_calc_flag
_atom_site_refinement_flags_posn
Mo1 Mo 0.40342(5) 0.50672(3) 0.35842(2) 0.03568(15) Uani 1 1 d .
O1D O 0.5562(5) 0.5865(3) 0.3683(2) 0.0493(10) Uani 1 1 d .
N1 N 0.5486(5) 0.5207(3) 0.2372(2) 0.0349(9) Uani 1 1 d .
O1 O 0.3271(5) 0.5173(3) 0.4516(2) 0.0530(10) Uani 1 1 d .
C1 C 0.3917(6) 0.6923(3) 0.2727(3) 0.0358(10) Uani 1 1 d .
C1D C 0.5561(6) 0.6192(4) 0.4239(3) 0.0409(11) Uani 1 1 d .
H1D H 0.5465 0.5987 0.4769 0.049 Uiso 1 1 d R
Mo2 Mo 0.67042(5) 0.32911(3) 0.31004(2) 0.03637(15) Uani 1 1 d .
O2D O 0.8168(5) 0.4222(3) 0.2990(2) 0.0495(10) Uani 1 1 d .
O2 O 0.3076(4) 0.4520(3) 0.3310(3) 0.0521(10) Uani 1 1 d .
N2 N 0.6273(4) 0.4407(3) 0.2135(2) 0.0339(8) Uani 1 1 d .
C2 C 0.3290(6) 0.7785(3) 0.2891(3) 0.0365(10) Uani 1 1 d .
C2D C 0.6220(14) 0.7171(7) 0.4869(5) 0.108(4) Uani 1 1 d .
H2DA H 0.5764 0.6832 0.5308 0.163 Uiso 1 1 calc GR
H2DB H 0.5762 0.7770 0.4839 0.163 Uiso 1 1 calc GR
H2DC H 0.7125 0.7149 0.4898 0.163 Uiso 1 1 calc GR
N3D N 0.3905(8) 0.3186(5) 0.1055(4) 0.0752(18) Uani 1 1 d .
O3 O 0.3339(4) 0.6252(2) 0.3132(2) 0.0383(8) Uani 1 1 d .
C3 C 0.3927(6) 0.8467(4) 0.2441(3) 0.0433(12) Uani 1 1 d .
H3 H 0.3551 0.9038 0.2539 0.052 Uiso 1 1 calc R
N3 N 0.6234(7) 0.6809(4) 0.4200(3) 0.0554(14) Uani 1 1 d .
C3D C 0.7028(9) 0.7172(6) 0.3462(4) 0.071(2) Uani 1 1 d .
H3DA H 0.7879 0.7245 0.3517 0.107 Uiso 1 1 calc GR
H3DB H 0.6548 0.7731 0.3288 0.107 Uiso 1 1 calc GR
H3DC H 0.7169 0.6774 0.3106 0.107 Uiso 1 1 calc GR
O3D O 0.3695(12) 0.4210(8) 0.0075(7) 0.187(6) Uani 1 1 d .
N4D N 0.6762(10) 0.0160(5) 0.4311(4) 0.085(2) Uani 1 1 d .
C4D C 0.8360(5) 0.4460(4) 0.3546(3) 0.0416(11) Uani 1 1 d .
H4D H 0.8167 0.4284 0.4025 0.050 Uiso 1 1 d R
O4 O 0.5478(4) 0.4144(2) 0.3688(2) 0.0412(8) Uani 1 1 d .
C4 C 0.5102(6) 0.8357(3) 0.1848(3) 0.0415(12) Uani 1 1 d .
N4 N 0.9284(6) 0.4929(4) 0.3493(3) 0.0519(13) Uani 1 1 d .
O4D O 0.7973(10) -0.1184(6) 0.4397(9) 0.181(6) Uani 1 1 d .
N5D N 1.1701(7) 0.1852(4) 0.3641(4) 0.0676(16) Uani 1 1 d .
O5 O 0.7401(6) 0.2639(3) 0.3783(2) 0.0607(12) Uani 1 1 d .
C5 C 0.5688(6) 0.7505(3) 0.1707(3) 0.0407(11) Uani 1 1 d .
H5 H 0.6459 0.7406 0.1327 0.049 Uiso 1 1 calc R
C5D C 0.9539(9) 0.5146(7) 0.4164(4) 0.076(2) Uani 1 1 d .
H5DA H 0.8953 0.4893 0.4603 0.114 Uiso 1 1 calc GR
H5DB H 0.9376 0.5773 0.4147 0.114 Uiso 1 1 calc GR
H5DC H 1.0455 0.4915 0.4182 0.114 Uiso 1 1 calc GR
O5D O 1.3252(9) 0.0724(6) 0.3120(6) 0.136(3) Uani 1 1 d .
O6 O 0.5604(5) 0.2737(3) 0.2965(3) 0.0537(11) Uani 1 1 d .
C6 C 0.5097(5) 0.6791(3) 0.2149(3) 0.0356(10) Uani 1 1 d .
C6D C 1.0102(8) 0.5237(6) 0.2766(4) 0.068(2) Uani 1 1 d .
H6DA H 1.0039 0.4911 0.2394 0.102 Uiso 1 1 calc GR
H6DB H 1.1020 0.5151 0.2796 0.102 Uiso 1 1 calc GR
H6DC H 0.9787 0.5850 0.2629 0.102 Uiso 1 1 calc GR
C7D C 0.4025(14) 0.3525(12) 0.0358(7) 0.141(6) Uani 1 1 d .
H7D H 0.4471 0.3127 0.0023 0.169 Uiso 1 1 calc R
O7 O 0.8106(4) 0.2935(3) 0.2207(2) 0.0448(9) Uani 1 1 d .
C7 C 0.5695(7) 0.9156(4) 0.1388(4) 0.0507(14) Uani 1 1 d .
C8 C 0.4559(9) 0.9855(5) 0.1150(5) 0.080(2) Uani 1 1 d .
H8A H 0.4143 0.9614 0.0854 0.120 Uiso 1 1 calc GR
H8B H 0.4922 1.0357 0.0858 0.120 Uiso 1 1 calc GR
H8C H 0.3904 1.0030 0.1589 0.120 Uiso 1 1 calc GR
C8D C 0.3301(15) 0.3674(9) 0.1658(8) 0.127(4) Uani 1 1 d .
H8DA H 0.3758 0.3461 0.2055 0.190 Uiso 1 1 calc GR
H8DB H 0.2376 0.3611 0.1839 0.190 Uiso 1 1 calc GR
H8DC H 0.3357 0.4283 0.1488 0.190 Uiso 1 1 calc GR
C9 C 0.6264(14) 0.9550(8) 0.1892(6) 0.111(4) Uani 1 1 d .
H9A H 0.5563 0.9719 0.2316 0.166 Uiso 1 1 calc GR
H9B H 0.6628 1.0057 0.1614 0.166 Uiso 1 1 calc GR
H9C H 0.6960 0.9122 0.2063 0.166 Uiso 1 1 calc GR
C9D C 0.4525(12) 0.2277(7) 0.1274(7) 0.107(4) Uani 1 1 d .
H9DA H 0.4846 0.1977 0.0840 0.161 Uiso 1 1 calc GR
H9DB H 0.3872 0.1980 0.1640 0.161 Uiso 1 1 calc GR
H9DC H 0.5262 0.2279 0.1486 0.161 Uiso 1 1 calc GR
C10 C 0.6750(11) 0.8937(5) 0.0679(5) 0.090(3) Uani 1 1 d .
H10A H 0.7444 0.8473 0.0809 0.135 Uiso 1 1 calc GR
H10B H 0.7132 0.9448 0.0432 0.135 Uiso 1 1 calc GR
H10C H 0.6339 0.8750 0.0347 0.135 Uiso 1 1 calc GR
C10D C 0.7109(14) -0.0609(8) 0.4098(10) 0.145(6) Uani 1 1 d .
H10D H 0.7518 -0.0962 0.3581 0.174 Uiso 1 1 d R
C11 C 0.2007(6) 0.7961(4) 0.3518(3) 0.0452(12) Uani 1 1 d .
C11D C 0.726(2) 0.0493(13) 0.4793(10) 0.182(8) Uani 1 1 d .
H11A H 0.6545 0.0655 0.5214 0.274 Uiso 1 1 calc GR
H11B H 0.7638 0.1002 0.4534 0.274 Uiso 1 1 calc GR
H11C H 0.7940 0.0054 0.4968 0.274 Uiso 1 1 calc GR
C12 C 0.1524(9) 0.8941(4) 0.3569(5) 0.068(2) Uani 1 1 d .
H12A H 0.1332 0.9238 0.3102 0.103 Uiso 1 1 calc GR
H12B H 0.2210 0.9181 0.3674 0.103 Uiso 1 1 calc GR
H12C H 0.0726 0.9020 0.3965 0.103 Uiso 1 1 calc GR
C12D C 0.5719(14) 0.0769(9) 0.4009(9) 0.143(6) Uani 1 1 d .
H12D H 0.6122 0.1174 0.3602 0.214 Uiso 1 1 calc GR
H12E H 0.5129 0.1089 0.4396 0.214 Uiso 1 1 calc GR
H12F H 0.5218 0.0448 0.3829 0.214 Uiso 1 1 calc GR
C13 C 0.0857(8) 0.7594(5) 0.3382(5) 0.071(2) Uani 1 1 d .
H13A H 0.0068 0.7710 0.3777 0.106 Uiso 1 1 calc GR
H13B H 0.1117 0.6971 0.3375 0.106 Uiso 1 1 calc GR
H13C H 0.0670 0.7873 0.2909 0.106 Uiso 1 1 calc GR
C13D C 1.2934(11) 0.1454(7) 0.3282(6) 0.088(3) Uani 1 1 d .
H13D H 1.3774 0.1774 0.3190 0.106 Uiso 1 1 d R
C14 C 0.2289(10) 0.7529(5) 0.4289(4) 0.074(2) Uani 1 1 d .
H14A H 0.3052 0.7722 0.4355 0.110 Uiso 1 1 calc GR
H14B H 0.2469 0.6902 0.4310 0.110 Uiso 1 1 calc GR
H14C H 0.1520 0.7697 0.4681 0.110 Uiso 1 1 calc GR
C14D C 1.1460(16) 0.2714(7) 0.3829(8) 0.125(5) Uani 1 1 d .
H14D H 1.2259 0.2965 0.3631 0.187 Uiso 1 1 calc GR
H14E H 1.1208 0.2690 0.4366 0.187 Uiso 1 1 calc GR
H14F H 1.0747 0.3070 0.3619 0.187 Uiso 1 1 calc GR
C15 C 0.5794(6) 0.5923(3) 0.1972(3) 0.0376(11) Uani 1 1 d .
H15 H 0.6499 0.5886 0.1548 0.045 Uiso 1 1 calc R
C15D C 1.0622(11) 0.1368(7) 0.3880(6) 0.093(3) Uani 1 1 d .
H15A H 1.0792 0.0909 0.3575 0.139 Uiso 1 1 calc GR
H15B H 0.9799 0.1755 0.3829 0.139 Uiso 1 1 calc GR
H15C H 1.0548 0.1114 0.4396 0.139 Uiso 1 1 calc GR
C16 C 0.6516(6) 0.4321(3) 0.1431(3) 0.0372(11) Uani 1 1 d .
H16 H 0.6167 0.4788 0.1112 0.045 Uiso 1 1 calc R
C17 C 0.7295(6) 0.3548(3) 0.1108(3) 0.0367(10) Uani 1 1 d .
C18 C 0.7350(6) 0.3507(4) 0.0345(3) 0.0412(11) Uani 1 1 d .
H18 H 0.6882 0.3973 0.0078 0.049 Uiso 1 1 calc R
C19 C 0.8070(6) 0.2804(4) -0.0008(3) 0.0439(12) Uani 1 1 d .
C20 C 0.8782(7) 0.2115(4) 0.0416(3) 0.0488(13) Uani 1 1 d .
H20 H 0.9262 0.1630 0.0184 0.059 Uiso 1 1 calc R
C21 C 0.8812(6) 0.2115(4) 0.1165(3) 0.0431(12) Uani 1 1 d .
C22 C 0.8050(5) 0.2871(3) 0.1508(3) 0.0359(10) Uani 1 1 d .
C23 C 0.8173(7) 0.2724(4) -0.0837(3) 0.0546(15) Uani 1 1 d .
C24 C 0.7501(9) 0.3550(5) -0.1238(4) 0.0659(19) Uani 1 1 d .
H24A H 0.7555 0.3464 -0.1742 0.099 Uiso 1 1 calc GR
H24B H 0.7943 0.4028 -0.1251 0.099 Uiso 1 1 calc GR
H24C H 0.6576 0.3684 -0.0978 0.099 Uiso 1 1 calc GR
C25 C 0.9682(9) 0.2542(8) -0.1270(4) 0.088(3) Uani 1 1 d .
H25A H 0.9736 0.2562 -0.1795 0.132 Uiso 1 1 calc GR
H25B H 1.0099 0.1971 -0.1077 0.132 Uiso 1 1 calc GR
H25C H 1.0134 0.2980 -0.1206 0.132 Uiso 1 1 calc GR
C26 C 0.7527(10) 0.1946(5) -0.0860(5) 0.073(2) Uani 1 1 d .
H26A H 0.6577 0.2079 -0.0656 0.110 Uiso 1 1 calc GR
H26B H 0.7904 0.1430 -0.0569 0.110 Uiso 1 1 calc GR
H26C H 0.7696 0.1842 -0.1370 0.110 Uiso 1 1 calc GR
C27 C 0.9651(7) 0.1362(4) 0.1590(4) 0.0551(15) Uani 1 1 d .
C28 C 1.0790(8) 0.1715(6) 0.1740(6) 0.081(2) Uani 1 1 d .
H28A H 1.1325 0.1249 0.2000 0.121 Uiso 1 1 calc GR
H28B H 1.0419 0.2180 0.2043 0.121 Uiso 1 1 calc GR
H28C H 1.1341 0.1936 0.1272 0.121 Uiso 1 1 calc GR
C29 C 1.0245(12) 0.0601(5) 0.1127(5) 0.093(3) Uani 1 1 d .
H29A H 0.9533 0.0391 0.1020 0.139 Uiso 1 1 calc GR
H29B H 1.0743 0.0133 0.1406 0.139 Uiso 1 1 calc GR
H29C H 1.0832 0.0803 0.0664 0.139 Uiso 1 1 calc GR
C30 C 0.8760(10) 0.0999(5) 0.2336(4) 0.072(2) Uani 1 1 d .
H30A H 0.8470 0.1439 0.2666 0.108 Uiso 1 1 calc GR
H30B H 0.9263 0.0487 0.2566 0.108 Uiso 1 1 calc GR
H30C H 0.7992 0.0846 0.2239 0.108 Uiso 1 1 calc GR

loop_
_atom_site_aniso_label
_atom_site_aniso_U_11
_atom_site_aniso_U_22
_atom_site_aniso_U_33
_atom_site_aniso_U_23
_atom_site_aniso_U_13
_atom_site_aniso_U_12
Mo1 0.0380(3) 0.0355(2) 0.0324(2) -0.00451(16) -0.00269(17) -0.01145(18)
O1D 0.067(3) 0.050(2) 0.039(2) -0.0092(17) -0.0143(19) -0.023(2)
N1 0.047(2) 0.0318(19) 0.0281(18) -0.0050(15) -0.0125(17) -0.0067(17)
O1 0.060(3) 0.052(2) 0.037(2) 0.0004(17) 0.0035(18) -0.014(2)
C1 0.044(3) 0.036(2) 0.032(2) -0.0040(18) -0.013(2) -0.011(2)
C1D 0.043(3) 0.041(3) 0.041(3) -0.004(2) -0.012(2) -0.009(2)
Mo2 0.0430(3) 0.0342(2) 0.0332(2) -0.00329(17) -0.01180(18) -0.00706(18)
O2D 0.057(3) 0.059(2) 0.039(2) -0.0120(18) -0.0097(18) -0.022(2)
O2 0.045(2) 0.042(2) 0.071(3) -0.0116(19) -0.011(2) -0.0128(18)
N2 0.039(2) 0.0342(19) 0.0294(19) -0.0074(15) -0.0067(16) -0.0078(17)
C2 0.044(3) 0.035(2) 0.034(2) -0.0066(19) -0.013(2) -0.009(2)
C2D 0.193(13) 0.106(7) 0.057(5) -0.014(5) -0.023(6) -0.096(8)
N3D 0.074(4) 0.079(4) 0.070(4) -0.001(3) -0.019(3) -0.013(4)
O3 0.041(2) 0.0339(17) 0.0381(18) -0.0047(14) -0.0045(15) -0.0082(15)
C3 0.053(3) 0.037(2) 0.040(3) -0.007(2) -0.010(2) -0.007(2)
N3 0.081(4) 0.051(3) 0.043(3) -0.003(2) -0.019(3) -0.029(3)
C3D 0.084(6) 0.090(5) 0.052(4) 0.003(4) -0.016(4) -0.052(5)
O3D 0.150(10) 0.186(10) 0.158(10) 0.087(8) -0.040(8) 0.018(8)
N4D 0.114(7) 0.061(4) 0.079(5) -0.004(3) -0.018(4) -0.029(4)
C4D 0.031(3) 0.057(3) 0.037(3) -0.012(2) -0.007(2) -0.006(2)
O4 0.047(2) 0.0381(18) 0.0347(18) -0.0021(14) -0.0065(16) -0.0060(16)
C4 0.053(3) 0.036(2) 0.038(3) 0.001(2) -0.014(2) -0.014(2)
N4 0.053(3) 0.074(3) 0.037(2) -0.010(2) -0.009(2) -0.029(3)
O4D 0.096(7) 0.096(6) 0.305(16) -0.014(8) 0.003(8) 0.002(5)
N5D 0.067(4) 0.060(3) 0.075(4) -0.005(3) -0.022(3) -0.008(3)
O5 0.091(4) 0.051(2) 0.038(2) 0.0005(18) -0.021(2) -0.006(2)
C5 0.048(3) 0.040(3) 0.032(2) -0.001(2) -0.006(2) -0.012(2)
C5D 0.074(5) 0.121(7) 0.051(4) -0.024(4) -0.012(4) -0.048(5)
O5D 0.089(6) 0.101(6) 0.192(9) -0.043(6) 0.021(6) -0.007(5)
O6 0.068(3) 0.043(2) 0.058(3) -0.0021(19) -0.023(2) -0.019(2)
C6 0.041(3) 0.033(2) 0.033(2) -0.0041(18) -0.010(2) -0.005(2)
C6D 0.060(4) 0.100(6) 0.050(4) -0.004(4) -0.008(3) -0.039(4)
C7D 0.095(9) 0.211(16) 0.095(8) 0.050(10) -0.030(7) -0.034(10)
O7 0.059(3) 0.0427(19) 0.0341(18) -0.0110(15) -0.0153(17) -0.0019(18)
C7 0.058(4) 0.039(3) 0.053(3) 0.002(2) -0.009(3) -0.015(3)
C8 0.080(6) 0.047(4) 0.091(6) 0.022(4) -0.012(5) -0.004(4)
C8D 0.127(11) 0.119(10) 0.136(11) -0.049(9) -0.021(9) -0.011(8)
C9 0.150(11) 0.112(8) 0.101(7) 0.003(6) -0.038(7) -0.093(8)
C9D 0.099(8) 0.087(7) 0.131(10) -0.001(6) -0.021(7) -0.026(6)
C10 0.105(7) 0.050(4) 0.081(6) 0.011(4) 0.026(5) -0.019(4)
C10D 0.093(9) 0.079(7) 0.212(16) -0.010(9) 0.029(10) 0.003(7)
C11 0.048(3) 0.039(3) 0.046(3) -0.008(2) -0.007(2) -0.006(2)
C11D 0.24(2) 0.192(17) 0.165(15) -0.042(13) -0.056(15) -0.112(17)
C12 0.071(5) 0.045(3) 0.078(5) -0.021(3) 0.004(4) -0.002(3)
C12D 0.112(10) 0.106(9) 0.178(14) 0.049(9) -0.032(10) -0.015(8)
C13 0.046(4) 0.072(5) 0.095(6) -0.032(4) -0.002(4) -0.014(3)
C13D 0.089(7) 0.083(6) 0.095(7) -0.001(5) -0.021(5) -0.031(6)
C14 0.100(6) 0.069(4) 0.038(3) -0.018(3) 0.003(4) -0.002(4)
C14D 0.151(13) 0.076(7) 0.158(12) -0.027(7) -0.042(10) -0.026(7)
C15 0.049(3) 0.039(2) 0.028(2) -0.0061(19) -0.010(2) -0.011(2)
C15D 0.090(7) 0.095(7) 0.099(7) -0.021(5) -0.017(6) -0.029(6)
C16 0.050(3) 0.035(2) 0.030(2) -0.0057(18) -0.011(2) -0.011(2)
C17 0.044(3) 0.038(2) 0.033(2) -0.0073(19) -0.014(2) -0.008(2)
C18 0.051(3) 0.044(3) 0.033(2) -0.009(2) -0.013(2) -0.012(2)
C19 0.047(3) 0.053(3) 0.036(3) -0.016(2) -0.009(2) -0.010(2)
C20 0.054(3) 0.047(3) 0.045(3) -0.019(2) -0.008(3) -0.003(3)
C21 0.051(3) 0.041(3) 0.038(3) -0.008(2) -0.010(2) -0.006(2)
C22 0.034(2) 0.040(2) 0.036(2) -0.0105(19) -0.009(2) -0.005(2)
C23 0.067(4) 0.065(4) 0.038(3) -0.025(3) -0.017(3) -0.005(3)
C24 0.083(5) 0.084(5) 0.040(3) -0.017(3) -0.026(3) -0.012(4)
C25 0.077(6) 0.141(9) 0.045(4) -0.035(5) -0.007(4) -0.008(6)
C26 0.096(6) 0.073(5) 0.066(4) -0.029(4) -0.032(4) -0.017(4)
C27 0.061(4) 0.050(3) 0.050(3) -0.011(3) -0.016(3) 0.007(3)
C28 0.041(4) 0.098(6) 0.098(6) -0.007(5) -0.025(4) 0.006(4)
C29 0.126(9) 0.060(4) 0.070(5) -0.020(4) -0.023(5) 0.038(5)
C30 0.104(7) 0.047(3) 0.055(4) -0.004(3) -0.013(4) -0.001(4)

loop_
_atom_type_symbol
_atom_type_description
_atom_type_scat_dispersion_real
_atom_type_scat_dispersion_imag
_atom_type_scat_source
Mo Mo -1.6832 0.6857 'International Tables Vol C Tables 4.2.6.8 and 6.1.1.4'
O O 0.0106 0.0060 'International Tables Vol C Tables 4.2.6.8 and 6.1.1.4'
N N 0.0061 0.0033 'International Tables Vol C Tables 4.2.6.8 and 6.1.1.4'
H H 0.0000 0.0000 'International Tables Vol C Tables 4.2.6.8 and 6.1.1.4'
C C 0.0033 0.0016 'International Tables Vol C Tables 4.2.6.8 and 6.1.1.4'

loop_
_geom_angle_atom_site_label_1
_geom_angle_atom_site_label_2
_geom_angle_atom_site_label_3
_geom_angle
Mo1 O4 Mo2 138.5(2)
O1D Mo1 N1 75.43(15)
O1D C1D H1D 135.5
O1D C1D N3 123.1(5)
N1 N2 Mo2 115.2(3)
N1 C15 C6 123.3(5)
N1 C15 H15 118.3
O1 Mo1 O1D 86.98(19)
O1 Mo1 N1 162.35(18)
O1 Mo1 O3 98.37(19)
O1 Mo1 O4 100.9(2)
C1 C2 C11 122.6(4)
C1 O3 Mo1 133.7(3)
C1 C6 C5 121.7(5)
C1 C6 C15 122.9(4)
C1D O1D Mo1 127.1(4)
C1D N3 C2D 121.6(6)
C1D N3 C3D 120.1(5)
O2D Mo2 N2 74.80(15)
O2D C4D H4D 134.4
O2D C4D N4 122.6(5)
O2 Mo1 O1D 167.5(2)
O2 Mo1 N1 92.20(19)
O2 Mo1 O1 105.3(2)
O2 Mo1 O3 97.29(19)
O2 Mo1 O4 99.0(2)
N2 N1 Mo1 115.4(3)
N2 C16 H16 117.8
N2 C16 C17 124.4(5)
C2 C3 H3 117.3
C2 C3 C4 125.3(5)
C2 C11 C14 110.0(5)
C2D N3 C3D 118.4(6)
H2DA C2D H2DB 109.5
H2DA C2D H2DC 109.5
H2DB C2D H2DC 109.5
N3D C7D H7D 113.6
N3D C8D H8DA 109.5
N3D C8D H8DB 109.5
N3D C8D H8DC 109.5
N3D C9D H9DA 109.5
N3D C9D H9DB 109.5
N3D C9D H9DC 109.5
O3 Mo1 O1D 78.22(16)
O3 Mo1 N1 76.91(15)
O3 C1 C2 117.5(5)
O3 C1 C6 121.8(5)
C3 C2 C1 115.2(5)
C3 C2 C11 122.2(5)
C3 C4 C7 120.6(5)
N3 C1D H1D 96.8
N3 C2D H2DA 109.5
N3 C2D H2DB 109.5
N3 C2D H2DC 109.5
N3 C3D H3DA 109.5
N3 C3D H3DB 109.5
N3 C3D H3DC 109.5
H3DA C3D H3DB 109.5
H3DA C3D H3DC 109.5
H3DB C3D H3DC 109.5
O3D C7D N3D 132.7(19)
O3D C7D H7D 113.6
N4D C10D O4D 118.2(17)
N4D C10D H10D 143.1
N4D C11D H11A 109.5
N4D C11D H11B 109.5
N4D C11D H11C 109.5
N4D C12D H12D 109.5
N4D C12D H12E 109.5
N4D C12D H12F 109.5
C4D O2D Mo2 122.3(4)
C4D N4 C5D 121.0(5)
C4D N4 C6D 121.2(5)
O4 Mo1 O1D 80.57(17)
O4 Mo1 N1 77.89(16)
O4 Mo1 O3 150.37(16)
O4 Mo2 O2D 82.58(17)
O4 Mo2 N2 80.56(15)
O4 Mo2 O7 153.49(16)
C4 C3 H3 117.3
C4 C5 H5 120.4
C4 C5 C6 119.3(5)
C4 C7 C8 108.8(6)
N4 C4D H4D 100.9
N4 C5D H5DA 109.5
N4 C5D H5DB 109.5
N4 C5D H5DC 109.5
N4 C6D H6DA 109.5
N4 C6D H6DB 109.5
N4 C6D H6DC 109.5
O4D C10D H10D 86.3
N5D C13D H13D 118.8
N5D C14D H14D 109.5
N5D C14D H14E 109.5
N5D C14D H14F 109.5
N5D C15D H15A 109.5
N5D C15D H15B 109.5
N5D C15D H15C 109.5
O5 Mo2 O2D 88.1(2)
O5 Mo2 N2 162.8(2)
O5 Mo2 O4 99.4(2)
O5 Mo2 O7 98.9(2)
C5 C4 C3 117.8(5)
C5 C4 C7 121.6(5)
C5 C6 C15 115.5(5)
H5DA C5D H5DB 109.5
H5DA C5D H5DC 109.5
H5DB C5D H5DC 109.5
O5D C13D N5D 128.0(10)
O5D C13D H13D 112.6
O6 Mo2 O2D 165.60(18)
O6 Mo2 N2 91.47(18)
O6 Mo2 O4 99.7(2)
O6 Mo2 O5 105.4(2)
O6 Mo2 O7 93.7(2)
C6 C1 C2 120.8(4)
C6 C5 H5 120.4
C6 C15 H15 118.3
C6D N4 C5D 117.8(5)
H6DA C6D H6DB 109.5
H6DA C6D H6DC 109.5
H6DB C6D H6DC 109.5
C7D N3D C8D 123.3(12)
C7D N3D C9D 121.7(12)
O7 Mo2 O2D 79.06(16)
O7 Mo2 N2 76.29(16)
O7 C22 C17 120.5(5)
O7 C22 C21 119.1(5)
C7 C8 H8A 109.5
C7 C8 H8B 109.5
C7 C8 H8C 109.5
C7 C9 H9A 109.5
C7 C9 H9B 109.5
C7 C9 H9C 109.5
C7 C10 H10A 109.5
C7 C10 H10B 109.5
C7 C10 H10C 109.5
H8A C8 H8B 109.5
H8A C8 H8C 109.5
H8B C8 H8C 109.5
C8D N3D C9D 114.7(10)
H8DA C8D H8DB 109.5
H8DA C8D H8DC 109.5
H8DB C8D H8DC 109.5
C9 C7 C4 108.4(6)
C9 C7 C8 107.4(8)
C9 C7 C10 111.3(8)
H9A C9 H9B 109.5
H9A C9 H9C 109.5
H9B C9 H9C 109.5
H9DA C9D H9DB 109.5
H9DA C9D H9DC 109.5
H9DB C9D H9DC 109.5
C10 C7 C4 113.0(5)
C10 C7 C8 107.7(7)
H10A C10 H10B 109.5
H10A C10 H10C 109.5
H10B C10 H10C 109.5
C10D N4D C11D 128.4(14)
C10D N4D C12D 117.1(13)
C11 C12 H12A 109.5
C11 C12 H12B 109.5
C11 C12 H12C 109.5
C11 C13 H13A 109.5
C11 C13 H13B 109.5
C11 C13 H13C 109.5
C11 C14 H14A 109.5
C11 C14 H14B 109.5
C11 C14 H14C 109.5
C11D N4D C12D 114.5(13)
H11A C11D H11B 109.5
H11A C11D H11C 109.5
H11B C11D H11C 109.5
C12 C11 C2 112.3(5)
C12 C11 C13 107.8(6)
C12 C11 C14 106.4(6)
H12A C12 H12B 109.5
H12A C12 H12C 109.5
H12B C12 H12C 109.5
H12D C12D H12E 109.5
H12D C12D H12F 109.5
H12E C12D H12F 109.5
C13 C11 C2 110.6(5)
C13 C11 C14 109.7(6)
H13A C13 H13B 109.5
H13A C13 H13C 109.5
H13B C13 H13C 109.5
C13D N5D C14D 122.7(9)
C13D N5D C15D 119.1(8)
H14A C14 H14B 109.5
H14A C14 H14C 109.5
H14B C14 H14C 109.5
C14D N5D C15D 118.1(9)
H14D C14D H14E 109.5
H14D C14D H14F 109.5
H14E C14D H14F 109.5
C15 N1 Mo1 126.5(3)
C15 N1 N2 117.0(4)
H15A C15D H15B 109.5
H15A C15D H15C 109.5
H15B C15D H15C 109.5
C16 N2 N1 118.1(4)
C16 N2 Mo2 125.9(3)
C17 C16 H16 117.8
C17 C18 H18 119.0
C17 C22 C21 120.4(5)
C18 C17 C16 118.1(5)
C18 C19 C20 117.2(5)
C18 C19 C23 124.4(5)
C19 C18 C17 122.1(5)
C19 C18 H18 119.0
C19 C20 H20 117.8
C19 C23 C25 110.1(6)
C20 C19 C23 118.4(5)
C20 C21 C22 116.3(5)
C20 C21 C27 122.1(5)
C21 C20 C19 124.3(5)
C21 C20 H20 117.8
C22 O7 Mo2 132.4(4)
C22 C17 C16 122.2(4)
C22 C17 C18 119.6(5)
C22 C21 C27 121.5(5)
C23 C24 H24A 109.5
C23 C24 H24B 109.5
C23 C24 H24C 109.5
C23 C25 H25A 109.5
C23 C25 H25B 109.5
C23 C25 H25C 109.5
C23 C26 H26A 109.5
C23 C26 H26B 109.5
C23 C26 H26C 109.5
C24 C23 C19 112.2(5)
C24 C23 C25 107.7(7)
C24 C23 C26 109.6(6)
H24A C24 H24B 109.5
H24A C24 H24C 109.5
H24B C24 H24C 109.5
H25A C25 H25B 109.5
H25A C25 H25C 109.5
H25B C25 H25C 109.5
C26 C23 C19 109.0(6)
C26 C23 C25 108.1(6)
H26A C26 H26B 109.5
H26A C26 H26C 109.5
H26B C26 H26C 109.5
C27 C28 H28A 109.5
C27 C28 H28B 109.5
C27 C28 H28C 109.5
C27 C29 H29A 109.5
C27 C29 H29B 109.5
C27 C29 H29C 109.5
C27 C30 H30A 109.5
C27 C30 H30B 109.5
C27 C30 H30C 109.5
C28 C27 C21 108.8(6)
C28 C27 C29 109.4(7)
C28 C27 C30 110.3(7)
H28A C28 H28B 109.5
H28A C28 H28C 109.5
H28B C28 H28C 109.5
C29 C27 C21 110.7(6)
C29 C27 C30 107.5(6)
H29A C29 H29B 109.5
H29A C29 H29C 109.5
H29B C29 H29C 109.5
C30 C27 C21 110.1(6)
H30A C30 H30B 109.5
H30A C30 H30C 109.5
H30B C30 H30C 109.5

loop_
_geom_bond_atom_site_label_1
_geom_bond_atom_site_label_2
_geom_bond_distance
Mo1 O1D 2.303(4)
Mo1 N1 2.367(4)
Mo1 O1 1.733(4)
Mo1 O2 1.683(4)
Mo1 O3 1.967(4)
Mo1 O4 1.883(4)
O1D C1D 1.241(7)
N1 N2 1.424(6)
N1 C15 1.281(6)
C1 C2 1.424(7)
C1 O3 1.336(6)
C1 C6 1.414(7)
C1D H1D 0.9669
C1D N3 1.301(7)
Mo2 O2D 2.290(4)
Mo2 N2 2.331(4)
Mo2 O4 1.927(4)
Mo2 O5 1.702(4)
Mo2 O6 1.684(4)
Mo2 O7 1.986(4)
O2D C4D 1.246(7)
N2 C16 1.297(6)
C2 C3 1.405(7)
C2 C11 1.543(8)
C2D H2DA 0.9600
C2D H2DB 0.9600
C2D H2DC 0.9600
C2D N3 1.463(9)
N3D C7D 1.294(13)
N3D C8D 1.411(13)
N3D C9D 1.468(13)
C3 H3 0.9300
C3 C4 1.423(8)
N3 C3D 1.487(9)
C3D H3DA 0.9600
C3D H3DB 0.9600
C3D H3DC 0.9600
O3D C7D 1.133(17)
N4D C10D 1.292(15)
N4D C11D 1.382(16)
N4D C12D 1.452(15)
C4D H4D 0.8657
C4D N4 1.314(7)
C4 C5 1.390(8)
C4 C7 1.534(7)
N4 C5D 1.463(8)
N4 C6D 1.456(8)
O4D C10D 1.296(18)
N5D C13D 1.364(13)
N5D C14D 1.417(12)
N5D C15D 1.429(11)
C5 H5 0.9300
C5 C6 1.416(7)
C5D H5DA 0.9600
C5D H5DB 0.9600
C5D H5DC 0.9600
O5D C13D 1.198(12)
C6 C15 1.456(7)
C6D H6DA 0.9600
C6D H6DB 0.9600
C6D H6DC 0.9600
C7D H7D 0.9300
O7 C22 1.346(6)
C7 C8 1.538(10)
C7 C9 1.518(11)
C7 C10 1.524(10)
C8 H8A 0.9600
C8 H8B 0.9600
C8 H8C 0.9600
C8D H8DA 0.9600
C8D H8DB 0.9600
C8D H8DC 0.9600
C9 H9A 0.9600
C9 H9B 0.9600
C9 H9C 0.9600
C9D H9DA 0.9600
C9D H9DB 0.9600
C9D H9DC 0.9600
C10 H10A 0.9600
C10 H10B 0.9600
C10 H10C 0.9600
C10D H10D 1.1406
C11 C12 1.528(8)
C11 C13 1.543(9)
C11 C14 1.546(9)
C11D H11A 0.9600
C11D H11B 0.9600
C11D H11C 0.9600
C12 H12A 0.9600
C12 H12B 0.9600
C12 H12C 0.9600
C12D H12D 0.9600
C12D H12E 0.9600
C12D H12F 0.9600
C13 H13A 0.9600
C13 H13B 0.9600
C13 H13C 0.9600
C13D H13D 1.0684
C14 H14A 0.9600
C14 H14B 0.9600
C14 H14C 0.9600
C14D H14D 0.9600
C14D H14E 0.9600
C14D H14F 0.9600
C15 H15 0.9300
C15D H15A 0.9600
C15D H15B 0.9600
C15D H15C 0.9600
C16 H16 0.9300
C16 C17 1.446(7)
C17 C18 1.424(7)
C17 C22 1.405(7)
C18 H18 0.9300
C18 C19 1.371(8)
C19 C20 1.415(9)
C19 C23 1.549(8)
C20 H20 0.9300
C20 C21 1.409(8)
C21 C22 1.437(7)
C21 C27 1.542(9)
C23 C24 1.506(10)
C23 C25 1.567(11)
C23 C26 1.536(10)
C24 H24A 0.9600
C24 H24B 0.9600
C24 H24C 0.9600
C25 H25A 0.9600
C25 H25B 0.9600
C25 H25C 0.9600
C26 H26A 0.9600
C26 H26B 0.9600
C26 H26C 0.9600
C27 C28 1.531(11)
C27 C29 1.533(10)
C27 C30 1.540(10)
C28 H28A 0.9600
C28 H28B 0.9600
C28 H28C 0.9600
C29 H29A 0.9600
C29 H29B 0.9600
C29 H29C 0.9600
C30 H30A 0.9600
C30 H30B 0.9600
C30 H30C 0.9600

loop_
_geom_torsion_atom_site_label_1
_geom_torsion_atom_site_label_2
_geom_torsion_atom_site_label_3
_geom_torsion_atom_site_label_4
_geom_torsion
Mo1 O1D C1D N3 -162.0(5)
Mo1 N1 N2 Mo2 -26.0(4)
Mo1 N1 N2 C16 144.5(4)
Mo1 N1 C15 C6 -11.8(7)
O1D Mo1 O4 Mo2 -114.3(3)
O1D C1D N3 C2D -179.3(9)
O1D C1D N3 C3D 1.5(10)
N1 Mo1 O4 Mo2 -37.3(3)
N1 N2 C16 C17 -179.9(5)
O1 Mo1 O4 Mo2 160.7(3)
C1 C2 C3 C4 1.0(8)
C1 C2 C11 C12 -178.9(6)
C1 C2 C11 C13 -58.5(7)
C1 C2 C11 C14 62.8(7)
C1 C6 C15 N1 -7.7(8)
Mo2 O2D C4D N4 173.7(5)
Mo2 N2 C16 C17 -10.4(8)
Mo2 O7 C22 C17 45.8(7)
Mo2 O7 C22 C21 -136.3(4)
O2D C4D N4 C5D -175.9(7)
O2D C4D N4 C6D 3.0(11)
O2 Mo1 O4 Mo2 53.0(4)
N2 N1 C15 C6 -179.1(4)
N2 C16 C17 C18 172.9(5)
N2 C16 C17 C22 -10.9(8)
C2 C1 O3 Mo1 -139.1(4)
C2 C1 C6 C5 -0.8(8)
C2 C1 C6 C15 178.4(5)
C2 C3 C4 C5 -1.3(9)
C2 C3 C4 C7 179.1(5)
O3 Mo1 O4 Mo2 -69.6(5)
O3 C1 C2 C3 -179.1(5)
O3 C1 C2 C11 1.2(7)
O3 C1 C6 C5 178.3(5)
O3 C1 C6 C15 -2.5(8)
C3 C2 C11 C12 1.4(8)
C3 C2 C11 C13 121.9(6)
C3 C2 C11 C14 -116.9(6)
C3 C4 C5 C6 0.4(8)
C3 C4 C7 C8 -47.7(8)
C3 C4 C7 C9 68.8(9)
C3 C4 C7 C10 -167.3(7)
C4 C5 C6 C1 0.6(8)
C4 C5 C6 C15 -178.7(5)
C5 C4 C7 C8 132.7(7)
C5 C4 C7 C9 -110.9(8)
C5 C4 C7 C10 13.0(9)
C5 C6 C15 N1 171.6(5)
C6 C1 C2 C3 0.1(7)
C6 C1 C2 C11 -179.6(5)
C6 C1 O3 Mo1 41.7(7)
C7 C4 C5 C6 -180.0(5)
C8D N3D C7D O3D -2(3)
C9D N3D C7D O3D -175.3(16)
C11 C2 C3 C4 -179.3(5)
C11D N4D C10D O4D 5(2)
C12D N4D C10D O4D -175.5(12)
C14D N5D C13D O5D 177.4(13)
C15 N1 N2 Mo2 142.6(4)
C15 N1 N2 C16 -46.8(6)
C15D N5D C13D O5D 1.2(17)
C16 C17 C18 C19 179.5(5)
C16 C17 C22 O7 -2.1(8)
C16 C17 C22 C21 -179.9(5)
C17 C18 C19 C20 -0.8(9)
C17 C18 C19 C23 -179.7(6)
C18 C17 C22 O7 174.1(5)
C18 C17 C22 C21 -3.7(8)
C18 C19 C20 C21 -1.0(9)
C18 C19 C23 C24 5.7(9)
C18 C19 C23 C25 125.6(7)
C18 C19 C23 C26 -115.9(7)
C19 C20 C21 C22 0.5(9)
C19 C20 C21 C27 -177.5(6)
C20 C19 C23 C24 -173.2(6)
C20 C19 C23 C25 -53.2(8)
C20 C19 C23 C26 65.3(8)
C20 C21 C22 O7 -175.9(5)
C20 C21 C22 C17 1.9(8)
C20 C21 C27 C28 112.5(7)
C20 C21 C27 C29 -7.7(10)
C20 C21 C27 C30 -126.5(7)
C22 C17 C18 C19 3.2(8)
C22 C21 C27 C28 -65.4(8)
C22 C21 C27 C29 174.4(7)
C22 C21 C27 C30 55.6(8)
C23 C19 C20 C21 177.9(6)
C27 C21 C22 O7 2.1(8)
C27 C21 C22 C17 180.0(5)

loop_
_smtbx_masks_void_nr
_smtbx_masks_void_average_x
_smtbx_masks_void_average_y
_smtbx_masks_void_average_z
_smtbx_masks_void_volume
_smtbx_masks_void_count_electrons
3 -0.081 0.898 0.226 13.3 1.0
5 0.521 0.098 0.635 9.4 1.4
4 0.479 0.902 0.365 9.4 1.4
2 0.000 0.500 0.000 176.9 16.1
1 0.081 0.102 0.774 13.3 1.0
